data_7027902
loop_
_publ_author_name
'Al-Ktaifani, Mahmoud M.'
'Hitchcock, Peter B.'
'Nixon, John F.'

_publ_section_title
;
 Facile insertion and halogen migration reactions of the
 hexaphosphapentaprismane cage P6C4tBu4 with zerovalent and divalent
 platinum complexes
;
_journal_issue 9
_journal_name_full 'Dalton Transactions'
_journal_page_first 1132
_journal_page_last 1135
_journal_paper_doi 10.1039/b719064f
_journal_year 2008
_chemical_compound_source 'synthesis as described'
_chemical_formula_moiety 'C26 H54 Cl4 P8 Pt2, 3(C4 H8 O)'
_chemical_formula_sum 'C38 H78 Cl4 O3 P8 Pt2'
_chemical_formula_weight 1362.74
_chemical_name_systematic
;
?
;
_space_group_IT_number 2
_symmetry_cell_setting triclinic
_symmetry_Int_Tables_number 2
_symmetry_space_group_name_Hall '-P 1'
_symmetry_space_group_name_H-M 'P -1'
_atom_sites_solution_hydrogens geom
_atom_sites_solution_primary direct
_atom_sites_solution_secondary difmap
_audit_conform_dict_location ftp://ftp.iucr.org/cifdics/cif_core.dic
_audit_conform_dict_name cif_core.dic
_audit_conform_dict_version 2.1
_audit_creation_date 2000-10-02T11:25:53-00:00
_audit_creation_method 'WinGX routine CIF_UPDATE'
_cell_angle_alpha 100.054(3)
_cell_angle_beta 101.270(4)
_cell_angle_gamma 113.195(3)
_cell_formula_units_Z 2
_cell_length_a 11.7635(8)
_cell_length_b 14.2516(10)
_cell_length_c 18.5472(13)
_cell_measurement_reflns_used 19076
_cell_measurement_temperature 173(2)
_cell_measurement_theta_max 25.028
_cell_measurement_theta_min 3.705
_cell_measurement_wavelength 0.71073
_cell_volume 2691.6(3)
_computing_cell_refinement 'HKL Scalepack (Otwinowski & Minor 1997)'
_computing_data_reduction 'HKL Denzo and Scalepack (Otwinowski & Minor 1997)'
_computing_molecular_graphics 'Ortep-3 for Windows (Farrugia, 1997)'
_computing_publication_material 'WinGX publication routines (Farrugia, 1999)'
_computing_structure_refinement 'SHELXL-97 (Sheldrick, 1997)'
_computing_structure_solution 'SHELXS-97 (Sheldrick, 1997)'
_diffrn_ambient_temperature 173(2)
_diffrn_measured_fraction_theta_full 0.987
_diffrn_measured_fraction_theta_max 0.987
_diffrn_measurement_device KappaCCD
_diffrn_measurement_method CCD
_diffrn_radiation_monochromator graphite
_diffrn_radiation_probe x-ray
_diffrn_radiation_type MoK\a
_diffrn_radiation_wavelength 0.71073
_diffrn_reflns_av_R_equivalents 0.0678
_diffrn_reflns_av_unetI/netI 0.0935
_diffrn_reflns_limit_h_max 13
_diffrn_reflns_limit_h_min -13
_diffrn_reflns_limit_k_max 16
_diffrn_reflns_limit_k_min -16
_diffrn_reflns_limit_l_max 21
_diffrn_reflns_limit_l_min -21
_diffrn_reflns_number 18350
_diffrn_reflns_theta_full 24.86
_diffrn_reflns_theta_max 24.86
_diffrn_reflns_theta_min 3.74
_exptl_absorpt_coefficient_mu 5.66
_exptl_absorpt_correction_type none
_exptl_crystal_colour colourless
_exptl_crystal_density_diffrn 1.681
_exptl_crystal_density_method 'not measured'
_exptl_crystal_description prism
_exptl_crystal_F_000 1348
_exptl_crystal_size_max 0.15
_exptl_crystal_size_mid 0.15
_exptl_crystal_size_min 0.15
_refine_diff_density_max 1.554
_refine_diff_density_min -2.59
_refine_diff_density_rms 0.193
_refine_ls_extinction_method none
_refine_ls_goodness_of_fit_ref 1.034
_refine_ls_hydrogen_treatment constr
_refine_ls_matrix_type full
_refine_ls_number_parameters 449
_refine_ls_number_reflns 9195
_refine_ls_number_restraints 0
_refine_ls_restrained_S_all 1.034
_refine_ls_R_factor_all 0.0834
_refine_ls_R_factor_gt 0.0545
_refine_ls_shift/su_max 0.002
_refine_ls_shift/su_mean 0
_refine_ls_structure_factor_coef Fsqd
_refine_ls_weighting_details 'calc w=1/[\s^2^(Fo^2^)+(0.0620P)^2^+0.0000P] where P=(Fo^2^+2Fc^2^)/3'
_refine_ls_weighting_scheme calc
_refine_ls_wR_factor_gt 0.1221
_refine_ls_wR_factor_ref 0.135
_reflns_number_gt 6758
_reflns_number_total 9195
_reflns_threshold_expression >2sigma(I)
_cod_data_source_file b719064fsup1.cif
_cod_data_source_block sep4600
_cod_original_sg_symbol_H-M P-1
_cod_database_code 7027902

loop_
_symmetry_equiv_pos_as_xyz
'x, y, z'
'-x, -y, -z'

loop_
_atom_site_label
_atom_site_type_symbol
_atom_site_fract_x
_atom_site_fract_y
_atom_site_fract_z
_atom_site_U_iso_or_equiv
_atom_site_adp_type
_atom_site_occupancy
_atom_site_symmetry_multiplicity
_atom_site_calc_flag
_atom_site_refinement_flags
_atom_site_disorder_assembly
_atom_site_disorder_group
Pt1 Pt 0.25291(3) 0.91357(3) 0.37418(2) 0.02706(13) Uani 1 1 d . . .
Pt2 Pt 0.25272(3) 1.34484(3) 0.32788(2) 0.03269(14) Uani 1 1 d . A .
Cl1 Cl 0.2344(3) 0.7963(2) 0.45094(14) 0.0406(6) Uani 1 1 d . . .
Cl2 Cl 0.2176(3) 0.7774(2) 0.26632(15) 0.0423(6) Uani 1 1 d . . .
Cl3 Cl 0.0400(2) 1.2706(2) 0.32583(18) 0.0540(8) Uani 1 1 d . . .
Cl4 Cl 0.4707(3) 1.4256(2) 0.3394(2) 0.0616(9) Uani 1 1 d . . .
P1 P 0.2607(2) 1.19381(19) 0.26040(14) 0.0272(6) Uani 1 1 d . . .
P2 P 0.4331(2) 1.1864(2) 0.32738(13) 0.0282(6) Uani 1 1 d . . .
P3 P 0.4177(2) 1.1490(2) 0.14938(14) 0.0298(6) Uani 1 1 d . . .
P4 P 0.2852(2) 1.01666(19) 0.29651(13) 0.0255(5) Uani 1 1 d . . .
P5 P 0.4007(2) 0.9928(2) 0.22074(14) 0.0291(6) Uani 1 1 d . . .
P6 P 0.1644(2) 1.0278(2) 0.13300(14) 0.0292(6) Uani 1 1 d . . .
P7 P 0.2821(2) 1.0346(2) 0.48038(14) 0.0313(6) Uani 1 1 d . . .
P8 P 0.2623(3) 1.5043(2) 0.38361(19) 0.0491(8) Uani 1 1 d . . .
C1 C 0.4934(8) 1.1426(7) 0.2470(5) 0.026(2) Uani 1 1 d . . .
C2 C 0.2776(8) 1.1774(7) 0.1616(5) 0.028(2) Uani 1 1 d . . .
C3 C 0.3049(9) 1.0012(7) 0.1301(5) 0.029(2) Uani 1 1 d . . .
C4 C 0.1582(9) 1.0422(8) 0.2354(5) 0.031(2) Uani 1 1 d . . .
C5 C 0.6434(8) 1.1909(8) 0.2711(5) 0.033(2) Uani 1 1 d . . .
C6 C 0.7041(9) 1.3125(8) 0.2874(6) 0.045(3) Uani 1 1 d . . .
H6A H 0.6714 1.3313 0.242 0.068 Uiso 1 1 calc R . .
H6B H 0.7983 1.3409 0.2999 0.068 Uiso 1 1 calc R . .
H6C H 0.6811 1.3429 0.3306 0.068 Uiso 1 1 calc R . .
C7 C 0.6885(9) 1.1461(9) 0.2049(6) 0.045(3) Uani 1 1 d . . .
H7A H 0.6577 1.1641 0.1587 0.068 Uiso 1 1 calc R . .
H7B H 0.6531 1.0687 0.1944 0.068 Uiso 1 1 calc R . .
H7C H 0.7832 1.1775 0.2202 0.068 Uiso 1 1 calc R . .
C8 C 0.6937(10) 1.1614(10) 0.3422(6) 0.048(3) Uani 1 1 d . . .
H8A H 0.7883 1.1929 0.3566 0.073 Uiso 1 1 calc R . .
H8B H 0.6585 1.0839 0.3308 0.073 Uiso 1 1 calc R . .
H8C H 0.6664 1.1885 0.3845 0.073 Uiso 1 1 calc R . .
C9 C 0.2496(10) 1.2471(8) 0.1117(5) 0.036(2) Uani 1 1 d . . .
C10 C 0.1289(11) 1.2614(9) 0.1217(7) 0.052(3) Uani 1 1 d . . .
H10A H 0.0545 1.1915 0.1079 0.078 Uiso 1 1 calc R . .
H10B H 0.1102 1.3031 0.0884 0.078 Uiso 1 1 calc R . .
H10C H 0.1457 1.2987 0.1752 0.078 Uiso 1 1 calc R . .
C11 C 0.2196(12) 1.1919(10) 0.0277(6) 0.057(3) Uani 1 1 d . . .
H11A H 0.1457 1.1217 0.0139 0.086 Uiso 1 1 calc R . .
H11B H 0.2951 1.1838 0.0189 0.086 Uiso 1 1 calc R . .
H11C H 0.1985 1.2347 -0.0038 0.086 Uiso 1 1 calc R . .
C12 C 0.3632(12) 1.3563(10) 0.1329(7) 0.062(3) Uani 1 1 d . . .
H12A H 0.3821 1.3922 0.1869 0.092 Uiso 1 1 calc R . .
H12B H 0.3416 1.3984 0.101 0.092 Uiso 1 1 calc R . .
H12C H 0.4391 1.3487 0.1244 0.092 Uiso 1 1 calc R . .
C13 C 0.2850(9) 0.9148(8) 0.0572(5) 0.032(2) Uani 1 1 d . . .
C14 C 0.2358(11) 0.9427(9) -0.0159(5) 0.045(3) Uani 1 1 d . . .
H14A H 0.3008 1.0112 -0.0169 0.067 Uiso 1 1 calc R . .
H14B H 0.1549 0.9474 -0.016 0.067 Uiso 1 1 calc R . .
H14C H 0.2206 0.8873 -0.0612 0.067 Uiso 1 1 calc R . .
C15 C 0.4114(10) 0.9079(9) 0.0561(6) 0.047(3) Uani 1 1 d . . .
H15A H 0.4756 0.9764 0.0547 0.07 Uiso 1 1 calc R . .
H15B H 0.3955 0.8524 0.0107 0.07 Uiso 1 1 calc R . .
H15C H 0.4438 0.8906 0.1023 0.07 Uiso 1 1 calc R . .
C16 C 0.1843(10) 0.8088(8) 0.0592(6) 0.042(3) Uani 1 1 d . . .
H16A H 0.1037 0.8138 0.0598 0.064 Uiso 1 1 calc R . .
H16B H 0.216 0.7912 0.1054 0.064 Uiso 1 1 calc R . .
H16C H 0.1682 0.7532 0.0138 0.064 Uiso 1 1 calc R . .
C17 C 0.0138(9) 0.9851(8) 0.2363(5) 0.033(2) Uani 1 1 d . . .
C18 C -0.0702(8) 1.0238(8) 0.1880(5) 0.035(2) Uani 1 1 d . . .
H18A H -0.0633 1.0115 0.1357 0.052 Uiso 1 1 calc R . .
H18B H -0.0407 1.0999 0.2105 0.052 Uiso 1 1 calc R . .
H18C H -0.1605 0.9847 0.1869 0.052 Uiso 1 1 calc R . .
C19 C 0.0026(9) 1.0048(8) 0.3176(5) 0.038(3) Uani 1 1 d . . .
H19A H 0.0557 0.9797 0.3488 0.057 Uiso 1 1 calc R . .
H19B H -0.0879 0.9663 0.3163 0.057 Uiso 1 1 calc R . .
H19C H 0.0328 1.0811 0.3399 0.057 Uiso 1 1 calc R . .
C20 C -0.0347(9) 0.8658(7) 0.2002(6) 0.040(3) Uani 1 1 d . . .
H20A H -0.0286 0.854 0.1478 0.06 Uiso 1 1 calc R . .
H20B H -0.1249 0.8275 0.1995 0.06 Uiso 1 1 calc R . .
H20C H 0.0185 0.8398 0.2304 0.06 Uiso 1 1 calc R . .
C21 C 0.2970(11) 1.1640(8) 0.4748(6) 0.044(3) Uani 1 1 d . . .
H21A H 0.3662 1.1964 0.452 0.066 Uiso 1 1 calc R . .
H21B H 0.3177 1.2094 0.5263 0.066 Uiso 1 1 calc R . .
H21C H 0.2152 1.1565 0.4429 0.066 Uiso 1 1 calc R . .
C22 C 0.4270(9) 1.0647(9) 0.5553(5) 0.041(3) Uani 1 1 d . . .
H22A H 0.4274 0.9983 0.5625 0.062 Uiso 1 1 calc R . .
H22B H 0.428 1.1072 0.6033 0.062 Uiso 1 1 calc R . .
H22C H 0.5037 1.1049 0.5406 0.062 Uiso 1 1 calc R . .
C23 C 0.1519(10) 0.9836(9) 0.5229(6) 0.045(3) Uani 1 1 d . . .
H23A H 0.1388 0.913 0.5279 0.068 Uiso 1 1 calc R . .
H23B H 0.0723 0.9784 0.4902 0.068 Uiso 1 1 calc R . .
H23C H 0.1744 1.0317 0.5736 0.068 Uiso 1 1 calc R . .
C24 C 0.213(3) 1.517(2) 0.4666(14) 0.065(8) Uani 0.54(2) 1 d P A 1
H24A H 0.1286 1.4568 0.4581 0.098 Uiso 0.54(2) 1 calc PR A 1
H24B H 0.2061 1.5834 0.4788 0.098 Uiso 0.54(2) 1 calc PR A 1
H24C H 0.2766 1.5161 0.5093 0.098 Uiso 0.54(2) 1 calc PR A 1
C25 C 0.410(3) 1.617(2) 0.413(2) 0.093(14) Uani 0.54(2) 1 d P A 1
H25A H 0.4502 1.6207 0.3713 0.14 Uiso 0.54(2) 1 calc PR A 1
H25B H 0.4673 1.6137 0.4577 0.14 Uiso 0.54(2) 1 calc PR A 1
H25C H 0.3965 1.6807 0.4269 0.14 Uiso 0.54(2) 1 calc PR A 1
C26 C 0.1444(19) 1.5266(16) 0.3139(14) 0.050(7) Uani 0.54(2) 1 d P A 1
H26A H 0.164 1.5212 0.2648 0.075 Uiso 0.54(2) 1 calc PR A 1
H26B H 0.1509 1.5975 0.3337 0.075 Uiso 0.54(2) 1 calc PR A 1
H26C H 0.0566 1.4727 0.3067 0.075 Uiso 0.54(2) 1 calc PR A 1
C24A C 0.377(3) 1.555(3) 0.483(2) 0.112(17) Uani 0.46(2) 1 d P A 2
H24D H 0.4607 1.5572 0.4805 0.168 Uiso 0.46(2) 1 calc PR A 2
H24E H 0.3414 1.508 0.5139 0.168 Uiso 0.46(2) 1 calc PR A 2
H24F H 0.3901 1.6271 0.507 0.168 Uiso 0.46(2) 1 calc PR A 2
C25A C 0.341(7) 1.598(4) 0.342(3) 0.16(3) Uani 0.46(2) 1 d P A 2
H25D H 0.4163 1.5902 0.3324 0.247 Uiso 0.46(2) 1 calc PR A 2
H25E H 0.3695 1.6694 0.3754 0.247 Uiso 0.46(2) 1 calc PR A 2
H25F H 0.2822 1.5894 0.2927 0.247 Uiso 0.46(2) 1 calc PR A 2
C26A C 0.123(3) 1.509(2) 0.403(3) 0.12(2) Uani 0.46(2) 1 d P A 2
H26D H 0.0811 1.4503 0.4243 0.182 Uiso 0.46(2) 1 calc PR A 2
H26E H 0.0622 1.5011 0.3551 0.182 Uiso 0.46(2) 1 calc PR A 2
H26F H 0.1472 1.5767 0.4395 0.182 Uiso 0.46(2) 1 calc PR A 2
O1 O 0.1661(11) 1.2429(9) 0.5985(7) 0.107(4) Uiso 1 1 d . B 3
C27 C 0.137(2) 1.3061(16) 0.5531(12) 0.133(7) Uiso 1 1 d . B 3
H27A H 0.054 1.2624 0.5127 0.159 Uiso 1 1 calc R B 3
H27B H 0.2058 1.3345 0.5282 0.159 Uiso 1 1 calc R B 3
C28 C 0.129(2) 1.3955(16) 0.6039(12) 0.125(7) Uiso 1 1 d . B 3
H28A H 0.1993 1.4648 0.6067 0.15 Uiso 1 1 calc R B 3
H28B H 0.0449 1.396 0.5854 0.15 Uiso 1 1 calc R B 3
C29 C 0.1431(19) 1.3753(16) 0.6715(11) 0.116(6) Uiso 1 1 d . B 3
H29A H 0.0577 1.3442 0.6808 0.139 Uiso 1 1 calc R B 3
H29B H 0.1992 1.4424 0.7124 0.139 Uiso 1 1 calc R B 3
C30 C 0.201(3) 1.301(3) 0.674(2) 0.248(16) Uiso 1 1 d . B 3
H30A H 0.2965 1.3397 0.6948 0.298 Uiso 1 1 calc R B 3
H30B H 0.1672 1.2535 0.7055 0.298 Uiso 1 1 calc R B 3
O2 O 0.3855(15) 1.1936(13) -0.1848(10) 0.155(5) Uiso 1 1 d . C 3
C31 C 0.477(2) 1.2445(19) -0.2245(15) 0.164(9) Uiso 1 1 d . C 3
H31A H 0.4375 1.2643 -0.2678 0.196 Uiso 1 1 calc R C 3
H31B H 0.5186 1.2001 -0.2426 0.196 Uiso 1 1 calc R C 3
C32 C 0.567(2) 1.3372(19) -0.1601(15) 0.161(9) Uiso 1 1 d . C 3
H32A H 0.6376 1.3227 -0.1344 0.193 Uiso 1 1 calc R C 3
H32B H 0.6057 1.3987 -0.1803 0.193 Uiso 1 1 calc R C 3
C33 C 0.510(4) 1.365(3) -0.106(2) 0.268(17) Uiso 1 1 d . C 3
H33A H 0.5693 1.3932 -0.0538 0.322 Uiso 1 1 calc R C 3
H33B H 0.4766 1.4158 -0.1182 0.322 Uiso 1 1 calc R C 3
C34 C 0.414(2) 1.2677(19) -0.1176(14) 0.148(8) Uiso 1 1 d . C 3
H34A H 0.3345 1.2757 -0.1154 0.177 Uiso 1 1 calc R C 3
H34B H 0.4365 1.2397 -0.0745 0.177 Uiso 1 1 calc R C 3
O3 O -0.238(3) 0.422(3) 0.1001(19) 0.310(14) Uiso 1 1 d . D 3
C35 C -0.243(5) 0.530(4) 0.076(3) 0.34(3) Uiso 1 1 d . D 3
H35A H -0.299 0.5137 0.0242 0.408 Uiso 1 1 calc R D 3
H35B H -0.2639 0.5736 0.1145 0.408 Uiso 1 1 calc R D 3
C36 C -0.115(4) 0.570(3) 0.0820(19) 0.218(14) Uiso 1 1 d . D 3
H36A H -0.0723 0.6403 0.1208 0.262 Uiso 1 1 calc R D 3
H36B H -0.1066 0.5837 0.0324 0.262 Uiso 1 1 calc R D 3
C37 C -0.042(3) 0.513(3) 0.101(2) 0.228(14) Uiso 1 1 d . D 3
H37A H 0.0439 0.5625 0.138 0.274 Uiso 1 1 calc R D 3
H37B H -0.0279 0.4789 0.0544 0.274 Uiso 1 1 calc R D 3
C38 C -0.120(4) 0.431(3) 0.136(2) 0.234(15) Uiso 1 1 d . D 3
H38A H -0.1126 0.3632 0.1213 0.281 Uiso 1 1 calc R D 3
H38B H -0.0963 0.4568 0.1921 0.281 Uiso 1 1 calc R D 3

loop_
_atom_site_aniso_label
_atom_site_aniso_U_11
_atom_site_aniso_U_22
_atom_site_aniso_U_33
_atom_site_aniso_U_23
_atom_site_aniso_U_13
_atom_site_aniso_U_12
Pt1 0.0257(2) 0.0359(2) 0.0232(2) 0.00824(17) 0.00586(16) 0.01788(18)
Pt2 0.0248(2) 0.0327(2) 0.0366(2) 0.00170(18) 0.00325(18) 0.01478(19)
Cl1 0.0489(16) 0.0451(16) 0.0357(14) 0.0172(12) 0.0132(13) 0.0256(13)
Cl2 0.0584(17) 0.0352(14) 0.0358(14) 0.0054(11) 0.0151(13) 0.0244(13)
Cl3 0.0290(14) 0.0475(17) 0.078(2) 0.0008(15) 0.0126(15) 0.0178(13)
Cl4 0.0290(15) 0.0375(16) 0.104(3) 0.0019(16) 0.0167(16) 0.0088(13)
P1 0.0200(12) 0.0318(14) 0.0272(13) 0.0044(11) 0.0023(11) 0.0127(11)
P2 0.0228(13) 0.0370(15) 0.0214(12) 0.0033(11) 0.0026(11) 0.0138(12)
P3 0.0276(13) 0.0393(15) 0.0241(13) 0.0105(11) 0.0066(11) 0.0160(12)
P4 0.0227(12) 0.0356(14) 0.0197(12) 0.0045(10) 0.0040(10) 0.0166(11)
P5 0.0260(13) 0.0403(15) 0.0257(13) 0.0079(11) 0.0068(11) 0.0202(12)
P6 0.0264(13) 0.0369(15) 0.0217(13) 0.0063(11) 0.0024(11) 0.0146(12)
P7 0.0277(13) 0.0454(16) 0.0261(13) 0.0090(12) 0.0073(11) 0.0222(13)
P8 0.0480(18) 0.0373(17) 0.057(2) -0.0028(15) 0.0118(16) 0.0223(15)
C1 0.016(4) 0.037(6) 0.019(5) 0.005(4) 0.004(4) 0.009(4)
C2 0.023(5) 0.034(6) 0.026(5) 0.010(4) -0.003(4) 0.016(4)
C3 0.030(5) 0.034(6) 0.015(5) 0.006(4) -0.002(4) 0.011(5)
C4 0.027(5) 0.041(6) 0.024(5) 0.007(4) -0.003(4) 0.021(5)
C5 0.018(5) 0.051(7) 0.031(5) 0.009(5) 0.003(4) 0.019(5)
C6 0.026(6) 0.047(7) 0.053(7) 0.008(6) 0.014(5) 0.009(5)
C7 0.021(5) 0.063(8) 0.044(7) 0.003(6) 0.004(5) 0.019(5)
C8 0.034(6) 0.077(9) 0.047(7) 0.030(6) 0.018(5) 0.029(6)
C9 0.039(6) 0.034(6) 0.030(6) 0.013(5) 0.006(5) 0.012(5)
C10 0.052(7) 0.068(8) 0.052(7) 0.031(6) 0.003(6) 0.042(7)
C11 0.066(8) 0.083(9) 0.040(7) 0.034(7) 0.012(6) 0.045(8)
C12 0.061(8) 0.070(9) 0.070(9) 0.043(7) 0.017(7) 0.037(7)
C13 0.038(6) 0.047(6) 0.015(5) 0.001(4) 0.007(4) 0.027(5)
C14 0.052(7) 0.059(7) 0.021(5) 0.002(5) 0.002(5) 0.029(6)
C15 0.049(7) 0.067(8) 0.032(6) 0.006(5) 0.020(5) 0.034(6)
C16 0.040(6) 0.038(6) 0.034(6) -0.005(5) 0.006(5) 0.011(5)
C17 0.029(5) 0.036(6) 0.029(5) 0.009(4) 0.005(4) 0.012(5)
C18 0.016(5) 0.056(7) 0.019(5) 0.008(5) -0.009(4) 0.010(5)
C19 0.035(6) 0.061(7) 0.034(6) 0.015(5) 0.019(5) 0.033(6)
C20 0.026(5) 0.036(6) 0.052(7) 0.007(5) 0.008(5) 0.012(5)
C21 0.062(7) 0.050(7) 0.027(6) 0.009(5) 0.014(5) 0.032(6)
C22 0.034(6) 0.069(8) 0.015(5) -0.005(5) -0.008(4) 0.031(6)
C23 0.042(6) 0.052(7) 0.039(6) 0.002(5) 0.016(5) 0.021(6)
C24 0.063(18) 0.075(18) 0.058(16) 0.005(13) 0.032(14) 0.028(14)
C25 0.057(17) 0.036(15) 0.16(4) -0.02(2) 0.03(2) 0.012(13)
C26 0.038(12) 0.038(12) 0.073(17) 0.008(11) -0.001(11) 0.028(11)
C24A 0.08(3) 0.16(4) 0.07(2) -0.02(3) 0.01(2) 0.05(3)
C25A 0.35(9) 0.12(4) 0.19(5) 0.13(4) 0.22(7) 0.17(5)
C26A 0.05(2) 0.06(2) 0.25(7) 0.00(3) 0.04(3) 0.038(18)

loop_
_atom_type_symbol
_atom_type_description
_atom_type_scat_dispersion_real
_atom_type_scat_dispersion_imag
_atom_type_scat_source
C C 0.0033 0.0016 'International Tables Vol C Tables 4.2.6.8 and 6.1.1.4'
H H 0 0 'International Tables Vol C Tables 4.2.6.8 and 6.1.1.4'
Cl Cl 0.1484 0.1585 'International Tables Vol C Tables 4.2.6.8 and 6.1.1.4'
P P 0.1023 0.0942 'International Tables Vol C Tables 4.2.6.8 and 6.1.1.4'
Pt Pt -1.7033 8.3905 'International Tables Vol C Tables 4.2.6.8 and 6.1.1.4'
O O 0.0106 0.006 'International Tables Vol C Tables 4.2.6.8 and 6.1.1.4'

loop_
_geom_angle_atom_site_label_1
_geom_angle_atom_site_label_2
_geom_angle_atom_site_label_3
_geom_angle
P4 Pt1 P7 98.68(9)
P4 Pt1 Cl1 173.21(8)
P7 Pt1 Cl1 86.14(9)
P4 Pt1 Cl2 84.96(9)
P7 Pt1 Cl2 176.32(9)
Cl1 Pt1 Cl2 90.27(9)
P8 Pt2 Cl3 86.99(10)
P8 Pt2 Cl4 90.39(11)
Cl3 Pt2 Cl4 175.77(11)
P8 Pt2 P1 171.84(10)
Cl3 Pt2 P1 99.13(9)
Cl4 Pt2 P1 83.80(9)
C2 P1 C4 89.2(4)
C2 P1 P2 103.5(3)
C4 P1 P2 92.5(3)
C2 P1 Pt2 122.3(3)
C4 P1 Pt2 136.0(3)
P2 P1 Pt2 106.88(11)
C1 P2 P1 99.8(3)
C1 P2 P4 86.5(3)
P1 P2 P4 78.82(12)
C1 P3 C2 104.2(4)
C1 P3 C3 86.1(4)
C2 P3 C3 87.6(4)
C4 P4 P5 104.5(3)
C4 P4 Pt1 126.1(3)
P5 P4 Pt1 115.02(12)
C4 P4 P2 92.7(3)
P5 P4 P2 82.71(12)
Pt1 P4 P2 126.26(12)
C3 P5 C1 87.0(4)
C3 P5 P4 98.8(3)
C1 P5 P4 87.2(3)
C3 P6 C4 105.5(4)
C3 P6 C2 88.8(4)
C4 P6 C2 88.6(4)
C21 P7 C23 105.1(5)
C21 P7 C22 103.6(5)
C23 P7 C22 104.2(5)
C21 P7 Pt1 119.6(3)
C23 P7 Pt1 111.0(3)
C22 P7 Pt1 112.0(3)
C25A P8 C25 45(2)
C25A P8 C24 130.9(17)
C25 P8 C24 100.4(15)
C25A P8 C26A 115(2)
C25 P8 C26A 121.7(14)
C24 P8 C26A 46.2(17)
C25A P8 C26 69(2)
C25 P8 C26 108.4(15)
C24 P8 C26 103.0(12)
C26A P8 C26 57.9(18)
C25A P8 C24A 102(3)
C25 P8 C24A 56.3(18)
C24 P8 C24A 56.8(13)
C26A P8 C24A 101(2)
C26 P8 C24A 145.6(14)
C25A P8 Pt2 110.3(13)
C25 P8 Pt2 119.0(9)
C24 P8 Pt2 118.0(9)
C26A P8 Pt2 119.1(10)
C26 P8 Pt2 106.7(6)
C24A P8 Pt2 107.5(13)
C5 C1 P2 111.6(6)
C5 C1 P3 114.7(6)
P2 C1 P3 116.4(5)
C5 C1 P5 117.2(6)
P2 C1 P5 102.2(4)
P3 C1 P5 93.1(4)
C9 C2 P1 120.9(6)
C9 C2 P3 113.6(6)
P1 C2 P3 114.8(5)
C9 C2 P6 119.6(6)
P1 C2 P6 91.5(4)
P3 C2 P6 90.8(4)
C13 C3 P6 115.6(6)
C13 C3 P5 112.8(7)
P6 C3 P5 118.2(5)
C13 C3 P3 122.3(6)
P6 C3 P3 92.4(4)
P5 C3 P3 92.4(4)
C17 C4 P4 119.3(7)
C17 C4 P6 109.7(6)
P4 C4 P6 112.7(4)
C17 C4 P1 125.4(6)
P4 C4 P1 95.6(4)
P6 C4 P1 90.4(4)
C8 C5 C6 109.6(9)
C8 C5 C1 110.7(8)
C6 C5 C1 110.9(8)
C8 C5 C7 107.9(8)
C6 C5 C7 107.9(8)
C1 C5 C7 109.8(7)
C12 C9 C11 109.4(9)
C12 C9 C2 111.7(9)
C11 C9 C2 109.6(8)
C12 C9 C10 108.5(9)
C11 C9 C10 107.2(9)
C2 C9 C10 110.3(8)
C16 C13 C15 110.0(8)
C16 C13 C14 109.7(9)
C15 C13 C14 108.6(8)
C16 C13 C3 107.4(7)
C15 C13 C3 111.3(8)
C14 C13 C3 109.8(8)
C19 C17 C18 109.0(7)
C19 C17 C20 110.2(8)
C18 C17 C20 108.4(8)
C19 C17 C4 111.6(8)
C18 C17 C4 110.5(8)
C20 C17 C4 107.1(7)
C30 O1 C27 106(2)
O1 C27 C28 108.6(17)
C29 C28 C27 103.7(19)
C28 C29 C30 110(2)
O1 C30 C29 105(3)
C34 O2 C31 106.8(19)
O2 C31 C32 97(2)
C33 C32 C31 114(3)
C34 C33 C32 98(3)
C33 C34 O2 116(3)
C38 O3 C35 117(3)
C36 C35 O3 90(3)
C35 C36 C37 122(4)
C36 C37 C38 106(3)
O3 C38 C37 97(3)

loop_
_geom_bond_atom_site_label_1
_geom_bond_atom_site_label_2
_geom_bond_distance
Pt1 P4 2.212(3)
Pt1 P7 2.248(2)
Pt1 Cl1 2.352(3)
Pt1 Cl2 2.371(2)
Pt2 P8 2.275(3)
Pt2 Cl3 2.291(3)
Pt2 Cl4 2.307(3)
Pt2 P1 2.340(2)
P1 C2 1.866(9)
P1 C4 1.928(10)
P1 P2 2.213(3)
P2 C1 1.885(8)
P2 P4 2.240(3)
P3 C1 1.890(9)
P3 C2 1.890(9)
P3 C3 1.917(10)
P4 C4 1.887(9)
P4 P5 2.210(3)
P5 C3 1.884(9)
P5 C1 1.892(9)
P6 C3 1.843(9)
P6 C4 1.893(9)
P6 C2 1.922(10)
P7 C21 1.807(11)
P7 C23 1.814(10)
P7 C22 1.820(9)
P8 C25A 1.71(3)
P8 C25 1.74(3)
P8 C24 1.75(2)
P8 C26A 1.77(3)
P8 C26 1.87(2)
P8 C24A 1.88(3)
C1 C5 1.554(12)
C2 C9 1.552(13)
C3 C13 1.571(12)
C4 C17 1.573(12)
C5 C8 1.533(14)
C5 C6 1.537(14)
C5 C7 1.563(12)
C9 C12 1.518(14)
C9 C11 1.520(14)
C9 C10 1.553(14)
C13 C16 1.521(13)
C13 C15 1.532(12)
C13 C14 1.548(14)
C17 C19 1.526(12)
C17 C18 1.529(13)
C17 C20 1.534(13)
O1 C30 1.38(3)
O1 C27 1.42(2)
C27 C28 1.49(2)
C28 C29 1.33(2)
C29 C30 1.48(3)
O2 C34 1.37(2)
O2 C31 1.45(2)
C31 C32 1.46(3)
C32 C33 1.39(3)
C33 C34 1.34(3)
O3 C38 1.36(4)
O3 C35 1.70(5)
C35 C36 1.35(5)
C36 C37 1.44(4)
C37 C38 1.52(4)
